data_4309419
loop_
_publ_author_name
'Niklaus Marti'
'Bernhard Spingler'
'Frank Breher'
'Roger Schibli'

_publ_contact_author_address
;
Department of Chemistry and Applied Biosciences
ETH Hoenggerberg
Wolgang-Pauli Str.
CH-8093 Zuerich
Switzerland
;
_publ_contact_author_email roger.schibli@pharma.ethz.ch
_publ_contact_author_fax '(+41) 44 633 13 67'
_publ_contact_author_name 'Prof. Dr. Roger Schibli'
_publ_section_title
;
Comparative Studies of Substitution Reactions of Rhenium(I)
Dicarbonyl-Nitrosyl and Tricarbonyl Complexes in Aqueous Media
;
_journal_name_full 'Inorganic Chemistry'
_journal_page_first 6082
_journal_page_last 6091
_journal_paper_doi 10.1021/ic050442h
_journal_volume 44
_journal_year 2005
_chemical_formula_moiety '2(C11 H10 N3 O6 Re), C H4 O'
_chemical_formula_sum 'C23 H24 N6 O13 Re2'
_chemical_formula_weight 964.88
_chemical_name_common Re(PADA)nitrosyl
_chemical_name_systematic
; 
Carbonyl-nitrosyl-picolylaminediaceticacid-rhenium
;
_space_group_IT_number 14
_symmetry_cell_setting monoclinic
_symmetry_space_group_name_Hall '-P 2yn'
_symmetry_space_group_name_H-M 'P 1 21/n 1'
_atom_sites_solution_hydrogens geom
_atom_sites_solution_primary direct
_atom_sites_solution_secondary difmap
_audit_creation_method SHELXL-97
_cell_angle_alpha 90.00
_cell_angle_beta 107.117(5)
_cell_angle_gamma 90.00
_cell_formula_units_Z 4
_cell_length_a 14.6071(6)
_cell_length_b 8.0573(3)
_cell_length_c 24.7210(11)
_cell_measurement_reflns_used 8000
_cell_measurement_temperature 183(2)
_cell_volume 2780.6(2)
_computing_cell_refinement 'IPDS (Stoe, 1999)'
_computing_data_collection 'IPDS (Stoe, 1999)'
_computing_data_reduction 'X-RED (Stoe, 1999)'
_computing_molecular_graphics 'ORTEP-3 (Farrugia, 1997)'
_computing_publication_material 'SHELXL-97 (Sheldrick, 1997)'
_computing_structure_refinement 'SHELXL-97 (Sheldrick, 1997)'
_computing_structure_solution 'SIR-97 (Altomare, 1999)'
_diffrn_ambient_temperature 183(2)
_diffrn_measured_fraction_theta_full 0.986
_diffrn_measured_fraction_theta_max 0.986
_diffrn_measurement_device_type 'Stoe IPDS'
_diffrn_measurement_method '/f oscillation scan'
_diffrn_radiation_monochromator graphite
_diffrn_radiation_source 'fine-focus sealed tube'
_diffrn_radiation_type MoK\a
_diffrn_radiation_wavelength 0.71073
_diffrn_reflns_av_R_equivalents 0.0753
_diffrn_reflns_av_sigmaI/netI 0.0374
_diffrn_reflns_limit_h_max 20
_diffrn_reflns_limit_h_min -20
_diffrn_reflns_limit_k_max 11
_diffrn_reflns_limit_k_min -11
_diffrn_reflns_limit_l_max 35
_diffrn_reflns_limit_l_min -35
_diffrn_reflns_number 58828
_diffrn_reflns_theta_full 30.42
_diffrn_reflns_theta_max 30.42
_diffrn_reflns_theta_min 2.92
_diffrn_standards_interval_time 1
_exptl_absorpt_coefficient_mu 8.778
_exptl_absorpt_correction_T_max 0.3888
_exptl_absorpt_correction_T_min 0.1091
_exptl_absorpt_correction_type numerical
_exptl_crystal_colour orange
_exptl_crystal_density_diffrn 2.305
_exptl_crystal_density_method 'not measured'
_exptl_crystal_description plate
_exptl_crystal_F_000 1832
_exptl_crystal_size_max 0.33
_exptl_crystal_size_mid 0.28
_exptl_crystal_size_min 0.11
_refine_diff_density_max 3.847
_refine_diff_density_min -3.616
_refine_diff_density_rms 0.195
_refine_ls_extinction_method none
_refine_ls_goodness_of_fit_ref 1.089
_refine_ls_hydrogen_treatment undef
_refine_ls_matrix_type full
_refine_ls_number_parameters 399
_refine_ls_number_reflns 8302
_refine_ls_number_restraints 0
_refine_ls_restrained_S_all 1.089
_refine_ls_R_factor_all 0.0484
_refine_ls_R_factor_gt 0.0405
_refine_ls_shift/su_max 0.001
_refine_ls_shift/su_mean 0.000
_refine_ls_structure_factor_coef Fsqd
_refine_ls_weighting_details 'calc w=1/[\s^2^(Fo^2^)+(0.0694P)^2^+0.2320P] where P=(Fo^2^+2Fc^2^)/3'
_refine_ls_weighting_scheme calc
_refine_ls_wR_factor_gt 0.1076
_refine_ls_wR_factor_ref 0.1107
_reflns_number_gt 6708
_reflns_number_total 8302
_reflns_threshold_expression >2sigma(I)
_cod_data_source_file ic050442h__2.cif
_cod_data_source_block 3
_cod_original_sg_symbol_Hall -P2yn
_cod_database_code 4309419

loop_
_symmetry_equiv_pos_as_xyz
'x, y, z'
'-x+1/2, y+1/2, -z+1/2'
'-x, -y, -z'
'x-1/2, -y-1/2, z-1/2'

loop_
_atom_site_label
_atom_site_type_symbol
_atom_site_fract_x
_atom_site_fract_y
_atom_site_fract_z
_atom_site_U_iso_or_equiv
_atom_site_adp_type
_atom_site_occupancy
_atom_site_symmetry_multiplicity
_atom_site_calc_flag
_atom_site_refinement_flags
_atom_site_disorder_assembly
_atom_site_disorder_group
Re1 Re 0.340118(14) 0.02138(2) 0.103074(8) 0.02795(7) Uani 1 1 d . . .
Re21 Re 0.106213(14) 0.01263(2) -0.130551(8) 0.02715(7) Uani 1 1 d . . .
C1 C 0.3618(4) -0.0845(6) 0.0374(2) 0.0326(10) Uani 1 1 d . . .
C2 C 0.2405(4) -0.1355(6) 0.1740(2) 0.0315(9) Uani 1 1 d . . .
C3 C 0.2579(4) 0.0425(7) 0.1966(2) 0.0365(11) Uani 1 1 d . . .
H3A H 0.2029 0.1108 0.1782 0.044 Uiso 1 1 calc R . .
H3B H 0.2657 0.0428 0.2369 0.044 Uiso 1 1 calc R . .
C4 C 0.4974(4) -0.0580(6) 0.2030(2) 0.0328(10) Uani 1 1 d . . .
C5 C 0.4343(4) 0.0492(7) 0.2290(2) 0.0342(10) Uani 1 1 d . . .
H5A H 0.4157 -0.0158 0.2571 0.041 Uiso 1 1 calc R . .
H5B H 0.4716 0.1429 0.2483 0.041 Uiso 1 1 calc R . .
C6 C 0.3452(4) 0.2980(6) 0.1819(2) 0.0346(10) Uani 1 1 d . . .
H6A H 0.3690 0.3455 0.2195 0.042 Uiso 1 1 calc R . .
H6B H 0.2804 0.3378 0.1649 0.042 Uiso 1 1 calc R . .
C7 C 0.4082(4) 0.3522(6) 0.1462(2) 0.0316(9) Uani 1 1 d . . .
C8 C 0.4505(5) 0.5069(6) 0.1525(3) 0.0377(12) Uani 1 1 d . . .
H8 H 0.4431 0.5787 0.1804 0.045 Uiso 1 1 calc R . .
C9 C 0.5045(4) 0.5556(6) 0.1171(3) 0.0386(11) Uani 1 1 d . . .
H9 H 0.5345 0.6586 0.1214 0.046 Uiso 1 1 calc R . .
C10 C 0.5123(4) 0.4460(7) 0.0753(2) 0.0355(10) Uani 1 1 d . . .
H10 H 0.5483 0.4746 0.0514 0.043 Uiso 1 1 calc R . .
C11 C 0.4661(4) 0.2940(6) 0.0695(2) 0.0312(9) Uani 1 1 d . . .
H11 H 0.4710 0.2219 0.0411 0.037 Uiso 1 1 calc R . .
C21 C 0.0211(4) 0.1122(6) -0.0919(2) 0.0352(10) Uani 1 1 d . . .
C22 C 0.1426(4) 0.1511(6) -0.2299(2) 0.0296(9) Uani 1 1 d . . .
C23 C 0.1885(4) -0.0234(5) -0.2244(2) 0.0281(9) Uani 1 1 d . . .
H23A H 0.1430 -0.1017 -0.2474 0.034 Uiso 1 1 calc R . .
H23B H 0.2443 -0.0206 -0.2381 0.034 Uiso 1 1 calc R . .
C24 C 0.3044(4) 0.1209(6) -0.0877(2) 0.0312(9) Uani 1 1 d . . .
C25 C 0.3123(4) -0.0057(6) -0.1319(2) 0.0317(10) Uani 1 1 d . . .
H25A H 0.3404 0.0475 -0.1584 0.038 Uiso 1 1 calc R . .
H25B H 0.3549 -0.0942 -0.1132 0.038 Uiso 1 1 calc R . .
C26 C 0.2168(4) -0.2646(5) -0.1563(2) 0.0293(9) Uani 1 1 d . . .
H26A H 0.2767 -0.3112 -0.1589 0.035 Uiso 1 1 calc R . .
H26B H 0.1650 -0.3129 -0.1862 0.035 Uiso 1 1 calc R . .
C27 C 0.2039(3) -0.3063(5) -0.0994(2) 0.0283(9) Uani 1 1 d . . .
C28 C 0.2379(4) -0.4535(6) -0.0719(2) 0.0354(11) Uani 1 1 d . . .
H28 H 0.2702 -0.5290 -0.0881 0.042 Uiso 1 1 calc R . .
C29 C 0.2235(5) -0.4880(6) -0.0195(3) 0.0395(13) Uani 1 1 d . . .
H29 H 0.2457 -0.5867 -0.0006 0.047 Uiso 1 1 calc R . .
C30 C 0.1756(5) -0.3728(7) 0.0039(3) 0.0435(13) Uani 1 1 d . . .
H31 H 0.1668 -0.3911 0.0392 0.052 Uiso 1 1 calc R . .
C31 C 0.1408(4) -0.2287(7) -0.0267(2) 0.0369(11) Uani 1 1 d . . .
H30 H 0.1077 -0.1521 -0.0114 0.044 Uiso 1 1 calc R . .
C40 C 0.0467(6) -0.5543(11) 0.1090(5) 0.073(2) Uani 1 1 d . . .
H30A H 0.0075 -0.5123 0.1310 0.088 Uiso 1 1 calc R . .
H30B H 0.0345 -0.6706 0.1022 0.088 Uiso 1 1 calc R . .
H30C H 0.0318 -0.4963 0.0736 0.088 Uiso 1 1 calc R . .
N1 N 0.2277(3) 0.1056(5) 0.06342(18) 0.0337(9) Uani 1 1 d . . .
N2 N 0.3450(3) 0.1133(5) 0.18589(17) 0.0288(8) Uani 1 1 d . . .
N3 N 0.4142(3) 0.2478(5) 0.10408(18) 0.0285(8) Uani 1 1 d . . .
N21 N 0.0080(3) -0.0905(6) -0.17791(19) 0.0337(9) Uani 1 1 d . . .
N22 N 0.2176(3) -0.0789(4) -0.16393(16) 0.0244(7) Uani 1 1 d . . .
N23 N 0.1535(3) -0.1964(5) -0.07774(17) 0.0287(8) Uani 1 1 d . . .
O1 O 0.3798(3) -0.1519(5) 0.00076(17) 0.0420(9) Uani 1 1 d . . .
O2 O 0.1512(3) 0.1610(6) 0.0384(2) 0.0500(10) Uani 1 1 d . . .
O3 O 0.2787(3) -0.1783(4) 0.13496(16) 0.0329(7) Uani 1 1 d . . .
O4 O 0.1878(3) -0.2262(5) 0.19203(17) 0.0411(9) Uani 1 1 d . . .
O5 O 0.4686(2) -0.0704(4) 0.14887(16) 0.0310(7) Uani 1 1 d . . .
O6 O 0.5684(3) -0.1266(5) 0.2327(2) 0.0474(10) Uani 1 1 d . . .
O21 O -0.0294(3) 0.1664(6) -0.0687(2) 0.0518(11) Uani 1 1 d . . .
O22 O -0.0575(3) -0.1540(6) -0.21178(19) 0.0448(9) Uani 1 1 d . . .
O23 O 0.1095(3) 0.1993(4) -0.18866(16) 0.0345(8) Uani 1 1 d . . .
O24 O 0.1366(3) 0.2328(5) -0.27257(17) 0.0387(8) Uani 1 1 d . . .
O25 O 0.2219(3) 0.1308(4) -0.07780(15) 0.0320(7) Uani 1 1 d . . .
O26 O 0.3756(3) 0.2020(5) -0.06222(18) 0.0421(9) Uani 1 1 d . . .
O40 O 0.1409(4) -0.5308(6) 0.1379(3) 0.0726(18) Uani 1 1 d . . .
H40A H 0.1499 -0.4330 0.1470 0.087 Uiso 1 1 calc R . .

loop_
_atom_site_aniso_label
_atom_site_aniso_U_11
_atom_site_aniso_U_22
_atom_site_aniso_U_33
_atom_site_aniso_U_23
_atom_site_aniso_U_13
_atom_site_aniso_U_12
Re1 0.02955(12) 0.02950(10) 0.02596(11) -0.00207(6) 0.00998(9) -0.00220(6)
Re21 0.02746(11) 0.02806(9) 0.02845(11) 0.00229(6) 0.01212(9) 0.00396(6)
C1 0.040(3) 0.036(2) 0.024(2) -0.0048(17) 0.012(2) -0.0028(19)
C2 0.025(2) 0.038(2) 0.030(2) 0.0008(18) 0.006(2) -0.0047(17)
C3 0.035(3) 0.044(3) 0.035(3) -0.004(2) 0.017(2) -0.005(2)
C4 0.030(2) 0.032(2) 0.035(3) 0.0033(19) 0.007(2) 0.0025(18)
C5 0.033(3) 0.039(2) 0.029(2) 0.0030(19) 0.007(2) 0.0007(19)
C6 0.039(3) 0.032(2) 0.036(3) -0.0020(18) 0.016(2) 0.0024(18)
C7 0.033(3) 0.035(2) 0.028(2) -0.0023(17) 0.011(2) 0.0001(18)
C8 0.051(4) 0.029(2) 0.038(3) -0.0018(18) 0.021(3) -0.0011(19)
C9 0.042(3) 0.029(2) 0.047(3) 0.004(2) 0.016(3) -0.004(2)
C10 0.033(3) 0.042(2) 0.032(3) 0.005(2) 0.011(2) -0.006(2)
C11 0.030(2) 0.037(2) 0.026(2) 0.0011(17) 0.008(2) 0.0008(18)
C21 0.036(3) 0.039(2) 0.035(3) 0.0001(19) 0.017(2) 0.009(2)
C22 0.028(2) 0.034(2) 0.027(2) 0.0047(17) 0.009(2) 0.0006(17)
C23 0.030(2) 0.031(2) 0.024(2) 0.0014(15) 0.009(2) 0.0008(16)
C24 0.035(3) 0.0277(19) 0.030(2) 0.0028(17) 0.009(2) -0.0023(17)
C25 0.026(2) 0.038(2) 0.033(3) -0.0013(18) 0.011(2) 0.0002(17)
C26 0.035(2) 0.0240(17) 0.029(2) 0.0003(15) 0.010(2) 0.0023(16)
C27 0.027(2) 0.0262(18) 0.033(2) 0.0005(16) 0.011(2) -0.0012(15)
C28 0.041(3) 0.0276(19) 0.041(3) 0.0032(19) 0.018(2) 0.0025(19)
C29 0.049(4) 0.030(2) 0.040(3) 0.0116(19) 0.014(3) 0.0037(19)
C30 0.052(4) 0.047(3) 0.036(3) 0.009(2) 0.019(3) -0.002(2)
C31 0.040(3) 0.041(2) 0.034(3) 0.001(2) 0.018(2) -0.001(2)
C40 0.058(5) 0.062(4) 0.090(7) 0.004(5) 0.005(5) -0.010(4)
N1 0.036(2) 0.039(2) 0.0246(19) 0.0003(16) 0.0066(19) 0.0000(17)
N2 0.031(2) 0.0297(17) 0.0259(19) -0.0027(14) 0.0084(17) -0.0031(14)
N3 0.031(2) 0.0265(16) 0.028(2) 0.0022(14) 0.0082(18) -0.0007(14)
N21 0.026(2) 0.045(2) 0.032(2) 0.0035(17) 0.0112(19) 0.0097(17)
N22 0.0269(19) 0.0257(15) 0.0206(17) -0.0012(13) 0.0069(15) 0.0016(13)
N23 0.033(2) 0.0279(16) 0.027(2) 0.0060(14) 0.0122(18) 0.0046(14)
O1 0.047(2) 0.047(2) 0.035(2) -0.0065(16) 0.0157(19) -0.0006(17)
O2 0.036(2) 0.057(2) 0.049(3) 0.006(2) -0.001(2) 0.0113(18)
O3 0.037(2) 0.0315(15) 0.0316(18) -0.0008(13) 0.0120(16) -0.0074(13)
O4 0.044(2) 0.045(2) 0.037(2) 0.0005(16) 0.0169(19) -0.0172(17)
O5 0.0274(17) 0.0285(15) 0.0348(18) -0.0018(13) 0.0057(15) 0.0024(12)
O6 0.040(2) 0.050(2) 0.047(2) 0.0086(19) 0.004(2) 0.0102(18)
O21 0.047(3) 0.068(3) 0.047(3) 0.001(2) 0.024(2) 0.020(2)
O22 0.027(2) 0.059(2) 0.046(2) -0.0090(19) 0.0069(19) -0.0050(17)
O23 0.043(2) 0.0312(15) 0.0337(19) 0.0091(13) 0.0178(17) 0.0098(14)
O24 0.045(2) 0.0371(17) 0.039(2) 0.0123(15) 0.0202(19) 0.0046(15)
O25 0.0335(19) 0.0314(15) 0.0312(18) -0.0083(13) 0.0095(16) -0.0033(13)
O26 0.043(2) 0.0408(19) 0.040(2) -0.0067(16) 0.0083(19) -0.0127(16)
O40 0.058(4) 0.045(3) 0.100(5) -0.012(3) 0.000(4) 0.000(2)

loop_
_atom_type_symbol
_atom_type_description
_atom_type_scat_dispersion_real
_atom_type_scat_dispersion_imag
_atom_type_scat_source
Re Re -1.0185 7.2310 'International Tables Vol C Tables 4.2.6.8 and 6.1.1.4'
C C 0.0033 0.0016 'International Tables Vol C Tables 4.2.6.8 and 6.1.1.4'
H H 0.0000 0.0000 'International Tables Vol C Tables 4.2.6.8 and 6.1.1.4'
N N 0.0061 0.0033 'International Tables Vol C Tables 4.2.6.8 and 6.1.1.4'
O O 0.0106 0.0060 'International Tables Vol C Tables 4.2.6.8 and 6.1.1.4'

loop_
_geom_angle_atom_site_label_1
_geom_angle_atom_site_label_2
_geom_angle_atom_site_label_3
_geom_angle
_geom_angle_site_symmetry_1
_geom_angle_site_symmetry_3
_geom_angle_publ_flag
N1 Re1 C1 93.3(2) . . ?
N1 Re1 O5 178.99(18) . . ?
C1 Re1 O5 87.39(19) . . ?
N1 Re1 O3 94.12(17) . . ?
C1 Re1 O3 99.78(17) . . ?
O5 Re1 O3 86.46(14) . . ?
N1 Re1 N3 93.65(18) . . ?
C1 Re1 N3 100.35(18) . . ?
O5 Re1 N3 85.52(15) . . ?
O3 Re1 N3 157.93(15) . . ?
N1 Re1 N2 99.16(18) . . ?
C1 Re1 N2 167.5(2) . . ?
O5 Re1 N2 80.13(15) . . ?
O3 Re1 N2 78.81(14) . . ?
N3 Re1 N2 79.58(15) . . ?
N21 Re21 C21 90.5(2) . . ?
N21 Re21 O25 178.13(16) . . ?
C21 Re21 O25 91.3(2) . . ?
N21 Re21 O23 93.53(18) . . ?
C21 Re21 O23 100.82(18) . . ?
O25 Re21 O23 85.47(15) . . ?
N21 Re21 N23 95.06(19) . . ?
C21 Re21 N23 99.46(19) . . ?
O25 Re21 N23 85.33(15) . . ?
O23 Re21 N23 157.88(15) . . ?
N21 Re21 N22 98.18(17) . . ?
C21 Re21 N22 171.4(2) . . ?
O25 Re21 N22 80.09(14) . . ?
O23 Re21 N22 79.09(13) . . ?
N23 Re21 N22 79.53(14) . . ?
O1 C1 Re1 175.6(5) . . ?
O4 C2 O3 124.2(5) . . ?
O4 C2 C3 118.4(5) . . ?
O3 C2 C3 117.3(4) . . ?
N2 C3 C2 110.7(4) . . ?
O6 C4 O5 123.7(5) . . ?
O6 C4 C5 121.0(5) . . ?
O5 C4 C5 115.3(4) . . ?
N2 C5 C4 113.4(4) . . ?
N2 C6 C7 109.9(4) . . ?
N3 C7 C8 121.1(5) . . ?
N3 C7 C6 117.0(4) . . ?
C8 C7 C6 121.6(4) . . ?
C7 C8 C9 120.0(5) . . ?
C10 C9 C8 118.2(5) . . ?
C11 C10 C9 119.7(5) . . ?
N3 C11 C10 121.6(5) . . ?
O21 C21 Re21 178.1(5) . . ?
O24 C22 O23 124.2(4) . . ?
O24 C22 C23 119.0(4) . . ?
O23 C22 C23 116.8(4) . . ?
N22 C23 C22 110.4(4) . . ?
O26 C24 O25 124.0(5) . . ?
O26 C24 C25 119.4(5) . . ?
O25 C24 C25 116.5(4) . . ?
N22 C25 C24 113.0(4) . . ?
N22 C26 C27 110.1(4) . . ?
N23 C27 C28 121.5(4) . . ?
N23 C27 C26 116.9(4) . . ?
C28 C27 C26 121.5(4) . . ?
C27 C28 C29 119.7(5) . . ?
C30 C29 C28 118.9(5) . . ?
C29 C30 C31 118.6(5) . . ?
N23 C31 C30 122.5(5) . . ?
O2 N1 Re1 177.8(4) . . ?
C3 N2 C6 114.5(4) . . ?
C3 N2 C5 110.5(4) . . ?
C6 N2 C5 111.7(4) . . ?
C3 N2 Re1 104.2(3) . . ?
C6 N2 Re1 106.2(3) . . ?
C5 N2 Re1 109.4(3) . . ?
C11 N3 C7 119.3(4) . . ?
C11 N3 Re1 127.6(3) . . ?
C7 N3 Re1 113.1(3) . . ?
O22 N21 Re21 176.6(4) . . ?
C23 N22 C25 110.9(4) . . ?
C23 N22 C26 114.2(3) . . ?
C25 N22 C26 111.4(4) . . ?
C23 N22 Re21 104.8(3) . . ?
C25 N22 Re21 110.2(3) . . ?
C26 N22 Re21 104.9(3) . . ?
C31 N23 C27 118.8(4) . . ?
C31 N23 Re21 128.2(3) . . ?
C27 N23 Re21 113.0(3) . . ?
C2 O3 Re1 113.6(3) . . ?
C4 O5 Re1 121.3(3) . . ?
C22 O23 Re21 114.2(3) . . ?
C24 O25 Re21 119.3(3) . . ?

loop_
_geom_bond_atom_site_label_1
_geom_bond_atom_site_label_2
_geom_bond_distance
_geom_bond_site_symmetry_2
_geom_bond_publ_flag
Re1 N1 1.781(5) . ?
Re1 C1 1.941(5) . ?
Re1 O5 2.025(4) . ?
Re1 O3 2.105(3) . ?
Re1 N3 2.118(4) . ?
Re1 N2 2.159(4) . ?
Re21 N21 1.769(5) . ?
Re21 C21 1.950(5) . ?
Re21 O25 2.041(4) . ?
Re21 O23 2.091(3) . ?
Re21 N23 2.118(4) . ?
Re21 N22 2.160(4) . ?
C1 O1 1.151(6) . ?
C2 O4 1.237(6) . ?
C2 O3 1.295(6) . ?
C2 C3 1.533(7) . ?
C3 N2 1.487(6) . ?
C4 O6 1.213(6) . ?
C4 O5 1.284(6) . ?
C4 C5 1.536(7) . ?
C5 N2 1.512(7) . ?
C6 N2 1.492(6) . ?
C6 C7 1.512(7) . ?
C7 N3 1.362(6) . ?
C7 C8 1.380(7) . ?
C8 C9 1.396(8) . ?
C9 C10 1.388(8) . ?
C10 C11 1.386(7) . ?
C11 N3 1.351(6) . ?
C21 O21 1.146(6) . ?
C22 O24 1.224(6) . ?
C22 O23 1.310(6) . ?
C22 C23 1.546(6) . ?
C23 N22 1.497(6) . ?
C24 O26 1.233(6) . ?
C24 O25 1.300(6) . ?
C24 C25 1.522(7) . ?
C25 N22 1.497(7) . ?
C26 N22 1.508(5) . ?
C26 C27 1.511(7) . ?
C27 N23 1.359(6) . ?
C27 C28 1.385(7) . ?
C28 C29 1.400(8) . ?
C29 C30 1.387(8) . ?
C30 C31 1.397(8) . ?
C31 N23 1.353(6) . ?
C40 O40 1.363(10) . ?
N1 O2 1.193(6) . ?
N21 O22 1.187(6) . ?

loop_
_geom_torsion_atom_site_label_1
_geom_torsion_atom_site_label_2
_geom_torsion_atom_site_label_3
_geom_torsion_atom_site_label_4
_geom_torsion
_geom_torsion_site_symmetry_1
_geom_torsion_site_symmetry_2
_geom_torsion_site_symmetry_3
_geom_torsion_site_symmetry_4
_geom_torsion_publ_flag
O4 C2 C3 N2 161.2(5) . . . . ?
O3 C2 C3 N2 -22.0(7) . . . . ?
O6 C4 C5 N2 -175.4(5) . . . . ?
O5 C4 C5 N2 3.6(6) . . . . ?
N2 C6 C7 N3 31.0(7) . . . . ?
N2 C6 C7 C8 -154.9(5) . . . . ?
N3 C7 C8 C9 -3.1(9) . . . . ?
C6 C7 C8 C9 -177.0(6) . . . . ?
C7 C8 C9 C10 1.3(9) . . . . ?
C8 C9 C10 C11 0.7(9) . . . . ?
C9 C10 C11 N3 -0.9(8) . . . . ?
O24 C22 C23 N22 161.9(5) . . . . ?
O23 C22 C23 N22 -20.3(6) . . . . ?
O26 C24 C25 N22 -173.1(4) . . . . ?
O25 C24 C25 N22 9.8(6) . . . . ?
N22 C26 C27 N23 29.5(6) . . . . ?
N22 C26 C27 C28 -153.4(5) . . . . ?
N23 C27 C28 C29 -2.4(8) . . . . ?
C26 C27 C28 C29 -179.4(5) . . . . ?
C27 C28 C29 C30 -0.3(9) . . . . ?
C28 C29 C30 C31 2.0(9) . . . . ?
C29 C30 C31 N23 -1.1(9) . . . . ?
C2 C3 N2 C6 154.1(4) . . . . ?
C2 C3 N2 C5 -78.8(5) . . . . ?
C2 C3 N2 Re1 38.6(5) . . . . ?
C7 C6 N2 C3 -154.3(5) . . . . ?
C7 C6 N2 C5 79.3(5) . . . . ?
C7 C6 N2 Re1 -39.9(5) . . . . ?
C4 C5 N2 C3 115.5(5) . . . . ?
C4 C5 N2 C6 -116.0(5) . . . . ?
C4 C5 N2 Re1 1.3(5) . . . . ?
N1 Re1 N2 C3 59.0(3) . . . . ?
C1 Re1 N2 C3 -118.1(8) . . . . ?
O5 Re1 N2 C3 -121.8(3) . . . . ?
O3 Re1 N2 C3 -33.5(3) . . . . ?
N3 Re1 N2 C3 151.0(3) . . . . ?
N1 Re1 N2 C6 -62.3(3) . . . . ?
C1 Re1 N2 C6 120.6(8) . . . . ?
O5 Re1 N2 C6 117.0(3) . . . . ?
O3 Re1 N2 C6 -154.7(3) . . . . ?
N3 Re1 N2 C6 29.8(3) . . . . ?
N1 Re1 N2 C5 177.1(3) . . . . ?
C1 Re1 N2 C5 0.0(10) . . . . ?
O5 Re1 N2 C5 -3.7(3) . . . . ?
O3 Re1 N2 C5 84.7(3) . . . . ?
N3 Re1 N2 C5 -90.9(3) . . . . ?
C10 C11 N3 C7 -0.9(8) . . . . ?
C10 C11 N3 Re1 -179.1(4) . . . . ?
C8 C7 N3 C11 2.9(8) . . . . ?
C6 C7 N3 C11 177.1(5) . . . . ?
C8 C7 N3 Re1 -178.6(5) . . . . ?
C6 C7 N3 Re1 -4.5(6) . . . . ?
N1 Re1 N3 C11 -97.7(4) . . . . ?
C1 Re1 N3 C11 -3.7(5) . . . . ?
O5 Re1 N3 C11 82.9(4) . . . . ?
O3 Re1 N3 C11 151.9(4) . . . . ?
N2 Re1 N3 C11 163.6(4) . . . . ?
N1 Re1 N3 C7 84.0(4) . . . . ?
C1 Re1 N3 C7 178.1(4) . . . . ?
O5 Re1 N3 C7 -95.4(4) . . . . ?
O3 Re1 N3 C7 -26.4(6) . . . . ?
N2 Re1 N3 C7 -14.6(4) . . . . ?
C22 C23 N22 C25 -81.6(5) . . . . ?
C22 C23 N22 C26 151.5(4) . . . . ?
C22 C23 N22 Re21 37.2(4) . . . . ?
C24 C25 N22 C23 111.6(4) . . . . ?
C24 C25 N22 C26 -119.9(4) . . . . ?
C24 C25 N22 Re21 -4.0(5) . . . . ?
C27 C26 N22 C23 -155.3(4) . . . . ?
C27 C26 N22 C25 78.0(5) . . . . ?
C27 C26 N22 Re21 -41.2(4) . . . . ?
N21 Re21 N22 C23 59.0(3) . . . . ?
O25 Re21 N22 C23 -120.3(3) . . . . ?
O23 Re21 N22 C23 -33.1(3) . . . . ?
N23 Re21 N22 C23 152.7(3) . . . . ?
N21 Re21 N22 C25 178.4(3) . . . . ?
O25 Re21 N22 C25 -0.9(3) . . . . ?
O23 Re21 N22 C25 86.3(3) . . . . ?
N23 Re21 N22 C25 -88.0(3) . . . . ?
N21 Re21 N22 C26 -61.6(3) . . . . ?
O25 Re21 N22 C26 119.1(3) . . . . ?
O23 Re21 N22 C26 -153.7(3) . . . . ?
N23 Re21 N22 C26 32.0(3) . . . . ?
C30 C31 N23 C27 -1.6(8) . . . . ?
C30 C31 N23 Re21 179.7(4) . . . . ?
C28 C27 N23 C31 3.3(7) . . . . ?
C26 C27 N23 C31 -179.6(5) . . . . ?
C28 C27 N23 Re21 -177.8(4) . . . . ?
C26 C27 N23 Re21 -0.7(5) . . . . ?
N21 Re21 N23 C31 -102.2(5) . . . . ?
C21 Re21 N23 C31 -10.9(5) . . . . ?
O25 Re21 N23 C31 79.7(5) . . . . ?
O23 Re21 N23 C31 145.4(5) . . . . ?
N22 Re21 N23 C31 160.4(5) . . . . ?
N21 Re21 N23 C27 79.1(4) . . . . ?
C21 Re21 N23 C27 170.4(4) . . . . ?
O25 Re21 N23 C27 -99.1(3) . . . . ?
O23 Re21 N23 C27 -33.4(6) . . . . ?
N22 Re21 N23 C27 -18.3(3) . . . . ?
O4 C2 O3 Re1 168.0(4) . . . . ?
C3 C2 O3 Re1 -8.5(6) . . . . ?
N1 Re1 O3 C2 -74.1(4) . . . . ?
C1 Re1 O3 C2 -168.2(4) . . . . ?
O5 Re1 O3 C2 105.0(4) . . . . ?
N3 Re1 O3 C2 36.2(6) . . . . ?
N2 Re1 O3 C2 24.4(4) . . . . ?
O6 C4 O5 Re1 171.5(4) . . . . ?
C5 C4 O5 Re1 -7.5(6) . . . . ?
C1 Re1 O5 C4 -172.6(4) . . . . ?
O3 Re1 O5 C4 -72.7(4) . . . . ?
N3 Re1 O5 C4 86.8(4) . . . . ?
N2 Re1 O5 C4 6.6(4) . . . . ?
O24 C22 O23 Re21 168.0(4) . . . . ?
C23 C22 O23 Re21 -9.6(6) . . . . ?
N21 Re21 O23 C22 -73.0(4) . . . . ?
C21 Re21 O23 C22 -164.1(4) . . . . ?
O25 Re21 O23 C22 105.5(4) . . . . ?
N23 Re21 O23 C22 39.8(6) . . . . ?
N22 Re21 O23 C22 24.7(4) . . . . ?
O26 C24 O25 Re21 171.8(4) . . . . ?
C25 C24 O25 Re21 -11.2(6) . . . . ?
C21 Re21 O25 C24 -173.5(4) . . . . ?
O23 Re21 O25 C24 -72.8(4) . . . . ?
N23 Re21 O25 C24 87.1(4) . . . . ?
N22 Re21 O25 C24 6.9(3) . . . . ?
